data_2238792
loop_
_publ_author_name
'Penthala, Narsimha Reddy'
'Janganati, Venumadhav'
'Parkin, Sean'
'Varughese, Kottayil I.'
'Crooks, Peter A.'

_publ_section_title
;
 (<i>E</i>)-13-(4-Aminophenyl)parthenolide
;
_journal_coeditor_code SU2647
_journal_issue 11
_journal_name_full 'Acta Crystallographica Section E'
_journal_page_first o1709
_journal_page_last o1710
_journal_paper_doi 10.1107/S1600536813028730
_journal_volume 69
_journal_year 2013
_chemical_formula_iupac 'C21 H25 N O3'
_chemical_formula_moiety 'C21 H25 N O3'
_chemical_formula_sum 'C21 H25 N O3'
_chemical_formula_weight 339.42
_chemical_melting_point_gt 512
_chemical_melting_point_lt 514
_chemical_name_common
;
(<i>E</i>)-13-(4-Aminophenyl)parthenolide
;
_chemical_name_systematic
(3a<i>S</i>,9a<i>R</i>,10a<i>R</i>,10b<i>S</i>,<i>E</i>)-3-[(<i>E</i>)-4-(4-Aminobenzylidene)-6,9a-dimethyl-3a,4,5,8,9,9a,10a,10b-octahydrooxireno[2',3':9,10]cyclodeca[1,2-<i>b</i>]furan-2(3<i>H</i>)-one
_space_group_IT_number 19
_symmetry_cell_setting orthorhombic
_symmetry_space_group_name_Hall 'P 2ac 2ab'
_symmetry_space_group_name_H-M 'P 21 21 21'
_atom_sites_solution_hydrogens difmap
_atom_sites_solution_primary direct
_atom_sites_solution_secondary difmap
_audit_creation_method SHELXL-2013
_cell_angle_alpha 90
_cell_angle_beta 90
_cell_angle_gamma 90
_cell_formula_units_Z 4
_cell_length_a 8.56190(10)
_cell_length_b 11.8846(2)
_cell_length_c 17.7457(3)
_cell_measurement_reflns_used 9832
_cell_measurement_temperature 90.0(2)
_cell_measurement_theta_max 67.98
_cell_measurement_theta_min 5.17
_cell_volume 1805.71(5)
_computing_cell_refinement '<i>SAINT</i> (Bruker, 2006)'
_computing_data_collection '<i>APEX2</i> (Bruker, 2006)'
_computing_data_reduction '<i>SAINT</i> (Bruker, 2006)'
_computing_molecular_graphics
;
<i>SHELXTL</i> (Sheldrick, 2008)
;
_computing_publication_material
;
<i>SHELXTL</i> (Sheldrick, 2008)
;
_computing_structure_refinement
;
<i>SHELXL2013</i> (Sheldrick, 2008)
;
_computing_structure_solution
;
<i>SHELXS97</i> (Sheldrick, 2008)
;
_diffrn_ambient_temperature 90.0(2)
_diffrn_detector_area_resol_mean 5.6
_diffrn_measured_fraction_theta_full 0.997
_diffrn_measured_fraction_theta_max 0.997
_diffrn_measurement_device_type 'Bruker X8 Proteum'
_diffrn_measurement_method '\f and \w scans'
_diffrn_radiation_type CuK\a
_diffrn_radiation_wavelength 1.54178
_diffrn_reflns_av_R_equivalents 0.0330
_diffrn_reflns_limit_h_max 10
_diffrn_reflns_limit_h_min -10
_diffrn_reflns_limit_k_max 14
_diffrn_reflns_limit_k_min -11
_diffrn_reflns_limit_l_max 15
_diffrn_reflns_limit_l_min -21
_diffrn_reflns_number 25400
_diffrn_reflns_theta_full 67.679
_diffrn_reflns_theta_max 68.225
_diffrn_reflns_theta_min 5.737
_exptl_absorpt_coefficient_mu 0.662
_exptl_absorpt_correction_T_max 0.956
_exptl_absorpt_correction_T_min 0.843
_exptl_absorpt_correction_type multi-scan
_exptl_absorpt_process_details
;
(<i>SADABS</i>; Sheldrick, 1996)
;
_exptl_crystal_colour colourless
_exptl_crystal_density_diffrn 1.249
_exptl_crystal_description block
_exptl_crystal_F_000 728
_exptl_crystal_size_max 0.20
_exptl_crystal_size_mid 0.16
_exptl_crystal_size_min 0.12
_refine_diff_density_max 0.126
_refine_diff_density_min -0.135
_refine_ls_abs_structure_details
;
Flack parameter determined using 1383 quotients
[(<i>I</i>^+^)-(<i>I</i>^-^)]/[(<i>I</i>^+^)+(<i>I</i>^-^)]
(Parsons <i>et al.</i>, 2013)
;
_refine_ls_abs_structure_Flack 0.03(3)
_refine_ls_extinction_method none
_refine_ls_goodness_of_fit_ref 1.062
_refine_ls_hydrogen_treatment mixed
_refine_ls_matrix_type full
_refine_ls_number_parameters 234
_refine_ls_number_reflns 3296
_refine_ls_number_restraints 0
_refine_ls_restrained_S_all 1.062
_refine_ls_R_factor_all 0.0268
_refine_ls_R_factor_gt 0.0265
_refine_ls_shift/su_max 0.000
_refine_ls_shift/su_mean 0.000
_refine_ls_structure_factor_coef Fsqd
_refine_ls_weighting_details 'w=1/[\s^2^(Fo^2^)+(0.0401P)^2^+0.3030P] where P=(Fo^2^+2Fc^2^)/3'
_refine_ls_weighting_scheme calc
_refine_ls_wR_factor_gt 0.0699
_refine_ls_wR_factor_ref 0.0704
_reflns_number_gt 3267
_reflns_number_total 3296
_reflns_threshold_expression I>2\s(I)
_cod_data_source_file su2647.cif
_cod_data_source_block I
_cod_database_code 2238792
_shelx_space_group_comment
;
The symmetry employed for this shelxl refinement is uniquely defined
by the following loop, which should always be used as a source of
symmetry information in preference to the above space-group names.
They are only intended as comments.
;
_shelx_estimated_absorpt_t_min 0.879
_shelx_estimated_absorpt_t_max 0.925
_shelxl_version_number .2013

loop_
_space_group_symop_operation_xyz
'x, y, z'
'-x+1/2, -y, z+1/2'
'x+1/2, -y+1/2, -z'
'-x, y+1/2, -z+1/2'

loop_
_atom_site_type_symbol
_atom_site_label
_atom_site_fract_x
_atom_site_fract_y
_atom_site_fract_z
_atom_site_U_iso_or_equiv
_atom_site_adp_type
_atom_site_calc_flag
_atom_site_occupancy
O O1 0.69671(14) 0.83851(9) 0.57032(6) 0.0269(3) Uani d 1
O O2 0.57735(14) 0.71820(9) 0.43765(6) 0.0247(3) Uani d 1
O O3 0.57901(15) 0.65318(10) 0.31945(6) 0.0276(3) Uani d 1
N N1 0.48608(19) -0.03270(12) 0.45455(10) 0.0323(3) Uani d 1
H H1A 0.539(3) -0.055(2) 0.4989(14) 0.049 Uiso d 1
H H2B 0.495(3) -0.077(2) 0.4135(14) 0.049 Uiso d 1
C C1 0.61245(19) 0.79003(14) 0.63430(9) 0.0255(4) Uani d 1
C C2 0.7040(2) 0.76874(16) 0.70559(9) 0.0321(4) Uani d 1
H H1 0.7143 0.8397 0.7344 0.038 Uiso calc 1
H H2A 0.8102 0.7420 0.6926 0.038 Uiso calc 1
C C3 0.6202(2) 0.67944(15) 0.75440(9) 0.0325(4) Uani d 1
H H3A 0.6881 0.6579 0.7972 0.039 Uiso calc 1
H H3B 0.5227 0.7117 0.7752 0.039 Uiso calc 1
C C4 0.5821(2) 0.57669(14) 0.70835(9) 0.0277(4) Uani d 1
H H4 0.6688 0.5325 0.6928 0.033 Uiso calc 1
C C5 0.4420(2) 0.53993(13) 0.68657(8) 0.0248(3) Uani d 1
C C6 0.4284(2) 0.44729(13) 0.62863(8) 0.0259(3) Uani d 1
H H6A 0.3432 0.3957 0.6438 0.031 Uiso calc 1
H H6B 0.5268 0.4035 0.6282 0.031 Uiso calc 1
C C7 0.39551(19) 0.49041(13) 0.54839(8) 0.0237(3) Uani d 1
H H7A 0.3090 0.5455 0.5508 0.028 Uiso calc 1
H H7B 0.3597 0.4263 0.5172 0.028 Uiso calc 1
C C8 0.53600(18) 0.54638(12) 0.50866(8) 0.0198(3) Uani d 1
H H8 0.6346 0.5178 0.5321 0.024 Uiso calc 1
C C9 0.53593(18) 0.67758(12) 0.51252(8) 0.0209(3) Uani d 1
H H9 0.4293 0.7050 0.5263 0.025 Uiso calc 1
C C10 0.65311(18) 0.72056(12) 0.56849(8) 0.0219(3) Uani d 1
H H10 0.7423 0.6679 0.5775 0.026 Uiso calc 1
C C11 0.56586(19) 0.63346(13) 0.38588(8) 0.0225(3) Uani d 1
C C12 0.54277(18) 0.52539(12) 0.42479(8) 0.0207(3) Uani d 1
C C13 0.53493(19) 0.43138(13) 0.38311(8) 0.0223(3) Uani d 1
H H13 0.5363 0.4441 0.3303 0.027 Uiso calc 1
C C14 0.2884(2) 0.58698(15) 0.71301(10) 0.0321(4) Uani d 1
H H14A 0.3071 0.6429 0.7526 0.048 Uiso calc 1
H H14B 0.2236 0.5260 0.7331 0.048 Uiso calc 1
H H14C 0.2345 0.6227 0.6706 0.048 Uiso calc 1
C C15 0.4537(2) 0.84179(14) 0.64419(9) 0.0301(4) Uani d 1
H H15A 0.4639 0.9142 0.6702 0.045 Uiso calc 1
H H15B 0.3878 0.7913 0.6741 0.045 Uiso calc 1
H H15C 0.4057 0.8537 0.5947 0.045 Uiso calc 1
C C16 0.52461(18) 0.31328(13) 0.40450(9) 0.0228(3) Uani d 1
C C17 0.5641(2) 0.27104(12) 0.47583(8) 0.0253(3) Uani d 1
H H17 0.6003 0.3214 0.5136 0.030 Uiso calc 1
C C18 0.5517(2) 0.15768(13) 0.49238(9) 0.0276(3) Uani d 1
H H18 0.5777 0.1314 0.5414 0.033 Uiso calc 1
C C19 0.50076(19) 0.08115(13) 0.43735(10) 0.0266(3) Uani d 1
C C20 0.46429(19) 0.12208(14) 0.36578(9) 0.0266(3) Uani d 1
H H20 0.4306 0.0715 0.3276 0.032 Uiso calc 1
C C21 0.47670(19) 0.23526(13) 0.35002(9) 0.0245(3) Uani d 1
H H21 0.4521 0.2611 0.3008 0.029 Uiso calc 1

loop_
_atom_site_aniso_label
_atom_site_aniso_U_11
_atom_site_aniso_U_22
_atom_site_aniso_U_33
_atom_site_aniso_U_12
_atom_site_aniso_U_13
_atom_site_aniso_U_23
O1 0.0341(6) 0.0208(5) 0.0258(6) -0.0064(5) 0.0045(5) -0.0028(5)
O2 0.0368(6) 0.0174(5) 0.0199(5) -0.0020(5) 0.0000(5) 0.0017(4)
O3 0.0358(6) 0.0279(6) 0.0190(5) -0.0027(5) -0.0006(5) 0.0043(4)
N1 0.0364(8) 0.0191(7) 0.0415(8) -0.0011(6) 0.0020(7) 0.0013(6)
C1 0.0310(8) 0.0222(7) 0.0232(8) -0.0057(6) 0.0029(6) -0.0029(6)
C2 0.0339(9) 0.0375(9) 0.0248(8) -0.0065(8) -0.0004(7) -0.0055(7)
C3 0.0343(9) 0.0430(10) 0.0201(8) -0.0023(8) -0.0030(7) 0.0005(7)
C4 0.0320(8) 0.0297(8) 0.0212(7) 0.0066(7) 0.0028(7) 0.0048(6)
C5 0.0342(9) 0.0220(7) 0.0183(7) 0.0041(7) 0.0033(7) 0.0048(6)
C6 0.0346(9) 0.0194(7) 0.0236(7) 0.0020(7) 0.0069(7) 0.0046(6)
C7 0.0269(8) 0.0203(7) 0.0238(8) -0.0003(6) 0.0024(6) 0.0014(6)
C8 0.0237(8) 0.0164(7) 0.0191(7) 0.0006(6) 0.0002(6) 0.0006(5)
C9 0.0266(8) 0.0175(7) 0.0185(7) 0.0021(6) 0.0016(6) 0.0008(5)
C10 0.0261(7) 0.0177(7) 0.0220(7) -0.0004(6) 0.0016(6) 0.0014(6)
C11 0.0256(8) 0.0206(7) 0.0212(7) 0.0012(6) -0.0012(6) -0.0002(6)
C12 0.0229(7) 0.0194(7) 0.0197(7) -0.0002(6) -0.0007(6) 0.0014(6)
C13 0.0254(8) 0.0233(8) 0.0183(7) 0.0023(6) -0.0002(6) 0.0009(6)
C14 0.0346(9) 0.0279(8) 0.0340(9) 0.0007(8) 0.0070(7) -0.0037(7)
C15 0.0374(9) 0.0242(8) 0.0287(8) 0.0011(7) 0.0045(7) -0.0054(7)
C16 0.0260(8) 0.0196(7) 0.0229(7) 0.0015(6) 0.0009(6) -0.0024(6)
C17 0.0325(8) 0.0198(7) 0.0235(7) 0.0036(7) -0.0022(7) -0.0033(6)
C18 0.0329(9) 0.0235(7) 0.0265(8) 0.0046(7) -0.0001(7) 0.0014(6)
C19 0.0242(7) 0.0192(7) 0.0365(9) 0.0005(6) 0.0031(7) -0.0004(7)
C20 0.0256(8) 0.0229(8) 0.0314(8) -0.0004(6) -0.0019(7) -0.0060(6)
C21 0.0265(8) 0.0242(8) 0.0229(7) 0.0016(6) -0.0011(6) -0.0031(6)

loop_
_atom_type_symbol
_atom_type_description
_atom_type_scat_dispersion_real
_atom_type_scat_dispersion_imag
_atom_type_scat_source
C C 0.0181 0.0091 'International Tables Vol C Tables 4.2.6.8 and 6.1.1.4'
H H 0.0000 0.0000 'International Tables Vol C Tables 4.2.6.8 and 6.1.1.4'
N N 0.0311 0.0180 'International Tables Vol C Tables 4.2.6.8 and 6.1.1.4'
O O 0.0492 0.0322 'International Tables Vol C Tables 4.2.6.8 and 6.1.1.4'

loop_
_geom_angle_atom_site_label_1
_geom_angle_atom_site_label_2
_geom_angle_atom_site_label_3
_geom_angle
C10 O1 C1 60.67(10)
C11 O2 C9 110.56(11)
C19 N1 H1A 114.0(15)
C19 N1 H2B 112.6(15)
H1A N1 H2B 118(2)
O1 C1 C10 59.25(9)
O1 C1 C15 112.05(13)
C10 C1 C15 122.43(14)
O1 C1 C2 117.39(14)
C10 C1 C2 116.62(15)
C15 C1 C2 116.15(14)
C1 C2 C3 110.08(14)
C1 C2 H1 109.6
C3 C2 H1 109.6
C1 C2 H2A 109.6
C3 C2 H2A 109.6
H1 C2 H2A 108.2
C4 C3 C2 110.68(13)
C4 C3 H3A 109.5
C2 C3 H3A 109.5
C4 C3 H3B 109.5
C2 C3 H3B 109.5
H3A C3 H3B 108.1
C5 C4 C3 128.15(15)
C5 C4 H4 115.9
C3 C4 H4 115.9
C4 C5 C14 125.04(14)
C4 C5 C6 120.33(15)
C14 C5 C6 114.58(15)
C5 C6 C7 113.64(12)
C5 C6 H6A 108.8
C7 C6 H6A 108.8
C5 C6 H6B 108.8
C7 C6 H6B 108.8
H6A C6 H6B 107.7
C6 C7 C8 115.03(13)
C6 C7 H7A 108.5
C8 C7 H7A 108.5
C6 C7 H7B 108.5
C8 C7 H7B 108.5
H7A C7 H7B 107.5
C12 C8 C7 114.12(13)
C12 C8 C9 102.02(11)
C7 C8 C9 114.19(12)
C12 C8 H8 108.7
C7 C8 H8 108.7
C9 C8 H8 108.7
O2 C9 C10 109.13(12)
O2 C9 C8 106.91(11)
C10 C9 C8 111.63(12)
O2 C9 H9 109.7
C10 C9 H9 109.7
C8 C9 H9 109.7
O1 C10 C1 60.08(9)
O1 C10 C9 121.02(12)
C1 C10 C9 123.89(14)
O1 C10 H10 113.8
C1 C10 H10 113.8
C9 C10 H10 113.8
O3 C11 O2 120.44(14)
O3 C11 C12 129.80(14)
O2 C11 C12 109.72(12)
C13 C12 C11 118.35(13)
C13 C12 C8 132.77(14)
C11 C12 C8 108.87(12)
C12 C13 C16 131.43(14)
C12 C13 H13 114.3
C16 C13 H13 114.3
C5 C14 H14A 109.5
C5 C14 H14B 109.5
H14A C14 H14B 109.5
C5 C14 H14C 109.5
H14A C14 H14C 109.5
H14B C14 H14C 109.5
C1 C15 H15A 109.5
C1 C15 H15B 109.5
H15A C15 H15B 109.5
C1 C15 H15C 109.5
H15A C15 H15C 109.5
H15B C15 H15C 109.5
C21 C16 C17 117.15(14)
C21 C16 C13 118.40(14)
C17 C16 C13 124.42(14)
C18 C17 C16 121.43(15)
C18 C17 H17 119.3
C16 C17 H17 119.3
C17 C18 C19 120.49(15)
C17 C18 H18 119.8
C19 C18 H18 119.8
N1 C19 C20 121.19(15)
N1 C19 C18 120.33(16)
C20 C19 C18 118.47(15)
C21 C20 C19 120.52(15)
C21 C20 H20 119.7
C19 C20 H20 119.7
C20 C21 C16 121.91(15)
C20 C21 H21 119.0
C16 C21 H21 119.0

loop_
_geom_bond_atom_site_label_1
_geom_bond_atom_site_label_2
_geom_bond_distance
O1 C10 1.4510(18)
O1 C1 1.4634(19)
O2 C11 1.3667(18)
O2 C9 1.4573(17)
O3 C11 1.2072(18)
N1 C19 1.393(2)
N1 H1A 0.94(2)
N1 H2B 0.90(2)
C1 C10 1.472(2)
C1 C15 1.502(2)
C1 C2 1.510(2)
C2 C3 1.547(2)
C2 H1 0.9900
C2 H2A 0.9900
C3 C4 1.505(2)
C3 H3A 0.9900
C3 H3B 0.9900
C4 C5 1.334(3)
C4 H4 0.9500
C5 C14 1.504(2)
C5 C6 1.511(2)
C6 C7 1.539(2)
C6 H6A 0.9900
C6 H6B 0.9900
C7 C8 1.545(2)
C7 H7A 0.9900
C7 H7B 0.9900
C8 C12 1.5101(19)
C8 C9 1.561(2)
C8 H8 1.0000
C9 C10 1.501(2)
C9 H9 1.0000
C10 H10 1.0000
C11 C12 1.472(2)
C12 C13 1.342(2)
C13 C16 1.457(2)
C13 H13 0.9500
C14 H14A 0.9800
C14 H14B 0.9800
C14 H14C 0.9800
C15 H15A 0.9800
C15 H15B 0.9800
C15 H15C 0.9800
C16 C21 1.401(2)
C16 C17 1.403(2)
C17 C18 1.383(2)
C17 H17 0.9500
C18 C19 1.404(2)
C18 H18 0.9500
C19 C20 1.395(2)
C20 C21 1.378(2)
C20 H20 0.9500
C21 H21 0.9500

loop_
_geom_hbond_atom_site_label_D
_geom_hbond_atom_site_label_H
_geom_hbond_atom_site_label_A
_geom_hbond_site_symmetry_A
_geom_hbond_distance_DH
_geom_hbond_distance_HA
_geom_hbond_distance_DA
_geom_hbond_angle_DHA
N1 H1A O1 1_545 0.94(2) 2.25(3) 3.133(2) 156(2)
N1 H2B O2 1_545 0.90(2) 2.57(2) 3.077(2) 116(2)
C2 H2A O3 3_566 0.99 2.63 3.372(2) 132

loop_
_geom_torsion_atom_site_label_1
_geom_torsion_atom_site_label_2
_geom_torsion_atom_site_label_3
_geom_torsion_atom_site_label_4
_geom_torsion
C10 O1 C1 C15 -115.61(15)
C10 O1 C1 C2 106.19(17)
O1 C1 C2 C3 -158.44(14)
C10 C1 C2 C3 -91.06(18)
C15 C1 C2 C3 65.05(19)
C1 C2 C3 C4 51.03(19)
C2 C3 C4 C5 -110.84(19)
C3 C4 C5 C14 -8.7(3)
C3 C4 C5 C6 168.64(15)
C4 C5 C6 C7 -98.81(18)
C14 C5 C6 C7 78.79(18)
C5 C6 C7 C8 73.72(17)
C6 C7 C8 C12 144.91(13)
C6 C7 C8 C9 -98.26(15)
C11 O2 C9 C10 135.27(13)
C11 O2 C9 C8 14.39(16)
C12 C8 C9 O2 -12.50(15)
C7 C8 C9 O2 -136.12(12)
C12 C8 C9 C10 -131.78(13)
C7 C8 C9 C10 104.60(15)
C1 O1 C10 C9 113.87(16)
C15 C1 C10 O1 98.02(16)
C2 C1 C10 O1 -107.50(15)
O1 C1 C10 C9 -109.26(15)
C15 C1 C10 C9 -11.2(2)
C2 C1 C10 C9 143.25(15)
O2 C9 C10 O1 49.00(18)
C8 C9 C10 O1 166.95(12)
O2 C9 C10 C1 121.71(15)
C8 C9 C10 C1 -120.33(15)
C9 O2 C11 O3 171.96(15)
C9 O2 C11 C12 -9.99(16)
O3 C11 C12 C13 0.4(3)
O2 C11 C12 C13 -177.46(14)
O3 C11 C12 C8 179.14(17)
O2 C11 C12 C8 1.33(18)
C7 C8 C12 C13 -50.8(2)
C9 C8 C12 C13 -174.49(17)
C7 C8 C12 C11 130.63(13)
C9 C8 C12 C11 6.96(17)
C11 C12 C13 C16 174.88(16)
C8 C12 C13 C16 -3.6(3)
C12 C13 C16 C21 163.27(17)
C12 C13 C16 C17 -18.8(3)
C21 C16 C17 C18 -2.0(2)
C13 C16 C17 C18 -179.96(16)
C16 C17 C18 C19 0.9(3)
C17 C18 C19 N1 -179.03(16)
C17 C18 C19 C20 0.4(2)
N1 C19 C20 C21 178.82(16)
C18 C19 C20 C21 -0.6(2)
C19 C20 C21 C16 -0.5(2)
C17 C16 C21 C20 1.8(2)
C13 C16 C21 C20 179.88(15)
